data_4001727
loop_
_publ_author_name
'Fu, A.-H.'
'Chen, X.'
'Huang, X.-Y.'
'Guo, H.-Y.'
'Li, J.'
'Zhang, L.-D.'

_publ_section_title
;
 From 1D chain to 3D network: syntheses, structures, and 1D properties of
 K2 Mn Sn2 Se6, K2 Mn Sn Se4, and K2 Ag2 Sn Se4
;
_journal_name_full 'Chemistry of Materials (1,1989-)'
_journal_page_first 2385
_journal_page_last 2391
_journal_volume 12
_journal_year 2000
_chemical_formula_sum 'Ag2 K2 Se4 Sn'
_chemical_name_systematic 'K2 (Ag2 Sn Se4)'
_space_group_IT_number 13
_symmetry_space_group_name_Hall '-P 2yc'
_symmetry_space_group_name_H-M 'P 1 2/c 1'
_cell_angle_alpha 90
_cell_angle_beta 113.56
_cell_angle_gamma 90
_cell_formula_units_Z 2
_cell_length_a 7.575
_cell_length_b 5.92
_cell_length_c 12.148
_cell_volume 499.354
_citation_journal_id_ASTM CMATEX
_cod_data_source_file silver2-3_116.cif
_cod_data_source_block Ag2K2Se4Sn1
_cod_original_cell_volume 499.3544
_cod_original_formula_sum 'Ag2 K2 Se4 Sn1'
_cod_database_code 4001727

loop_
_symmetry_equiv_pos_as_xyz
x,y,z
-x,y,-z+1/2
-x,-y,-z
x,-y,z-1/2

loop_
_atom_site_label
_atom_site_type_symbol
_atom_site_fract_x
_atom_site_fract_y
_atom_site_fract_z
_atom_site_occupancy
_atom_site_U_iso_or_equiv
K1 K+1 0 0.5228 0.25 1 0.0
Ag1 Ag+1 0.4991 0.2499 0.5331 1 0.0
K2 K+1 0 0 0 1 0.0
Se1 Se-2 0.2672 0.0306 0.3104 1 0.0
Se2 Se-2 0.2667 0.4701 0.0746 1 0.0
Sn1 Sn+4 0.5 0.2491 0.25 1 0.0
